data_7046781
loop_
_publ_author_name
'Molloy, Jennifer K.'
'Philouze, Christian'
'Fedele, Lionel'
'Imbert, Daniel'
'Jarjayes, Olivier'
'Thomas, Fabrice'

_publ_section_title
;
 Seven-coordinate lanthanide complexes with a tripodal redox active
 ligand: structural, electrochemical and spectroscopic investigations.
;
_journal_issue 31
_journal_name_full 'Dalton transactions (Cambridge, England : 2003)'
_journal_page_first 10742
_journal_page_last 10751
_journal_paper_doi 10.1039/c8dt01165f
_journal_volume 47
_journal_year 2018
_chemical_formula_moiety 'C42 H57 Er1 N4 O6, 2(H2 O)'
_chemical_formula_sum 'C42 H61 Er N4 O8'
_chemical_formula_weight 917.20
_space_group_crystal_system trigonal
_space_group_IT_number 159
_space_group_name_Hall 'P 3 -2c'
_space_group_name_H-M_alt 'P 3 1 c'
_symmetry_space_group_name_Hall 'P 3 -2c'
_symmetry_space_group_name_H-M 'P 3 1 c'
_atom_sites_solution_hydrogens mixed
_audit_creation_date 2017-01-30
_audit_creation_method
;
Olex2 1.2
(compiled 2014.07.22 svn.r2960 for OlexSys, GUI svn.r4862)
;
_audit_update_record
;
2018-02-27 deposited with the CCDC.
2018-06-20 downloaded from the CCDC.
;
_cell_angle_alpha 90
_cell_angle_beta 90
_cell_angle_gamma 120
_cell_formula_units_Z 2
_cell_length_a 15.718(2)
_cell_length_b 15.718(2)
_cell_length_c 10.432(2)
_cell_measurement_reflns_used 23004
_cell_measurement_temperature 200
_cell_measurement_theta_max 30.180
_cell_measurement_theta_min 3.574
_cell_volume 2232.0(6)
_computing_cell_refinement EvalCCD
_computing_data_collection Collect
_computing_data_reduction EvalCCD
_computing_molecular_graphics 'Olex2 (Dolomanov et al., 2009)'
_computing_publication_material 'Olex2 (Dolomanov et al., 2009)'
_computing_structure_refinement 'ShelXL-2016 (Sheldrick, 2008)'
_diffrn_ambient_temperature 200
_diffrn_detector 'CCD area detector'
_diffrn_detector_type 'APEX II'
_diffrn_measured_fraction_theta_full 0.995
_diffrn_measured_fraction_theta_max 0.989
_diffrn_measurement_device_type Incoatec-Bruker-AXS-enraf-noniusKappaAPEXII
_diffrn_measurement_method 'Phi and omega scans'
_diffrn_radiation_collimation 'Montel optic'
_diffrn_radiation_detector CCD
_diffrn_radiation_monochromator 'Multilayer mirrors'
_diffrn_radiation_probe x-ray
_diffrn_radiation_type MoK\a
_diffrn_radiation_wavelength 0.71073
_diffrn_reflns_av_R_equivalents 0.0697
_diffrn_reflns_av_unetI/netI 0.0426
_diffrn_reflns_Laue_measured_fraction_full 0.995
_diffrn_reflns_Laue_measured_fraction_max 0.989
_diffrn_reflns_limit_h_max 22
_diffrn_reflns_limit_h_min -22
_diffrn_reflns_limit_k_max 22
_diffrn_reflns_limit_k_min -22
_diffrn_reflns_limit_l_max 14
_diffrn_reflns_limit_l_min -14
_diffrn_reflns_number 23004
_diffrn_reflns_point_group_measured_fraction_full 0.996
_diffrn_reflns_point_group_measured_fraction_max 0.990
_diffrn_reflns_theta_full 25.242
_diffrn_reflns_theta_max 30.180
_diffrn_reflns_theta_min 3.574
_diffrn_source 'Incoatec ISG250'
_diffrn_source_target Mo
_diffrn_source_type 'Microfocus sealed tube'
_exptl_absorpt_coefficient_mu 1.932
_exptl_absorpt_correction_T_max 1
_exptl_absorpt_correction_T_min 0.117446
_exptl_absorpt_correction_type multi-scan
_exptl_absorpt_process_details
;
SADABS-2004/1 (Bruker,2004) was used for absorption correction.
R(int) was 0.6346 before and 0.1222 after correction.
The Ratio of minimum to maximum transmission is 0.1174.
The \l/2 correction factor is 0.0015.
;
_exptl_crystal_colour yellow
_exptl_crystal_colour_primary yellow
_exptl_crystal_density_diffrn 1.365
_exptl_crystal_description needle
_exptl_crystal_F_000 946
_exptl_crystal_size_max 0.4
_exptl_crystal_size_mid 0.19
_exptl_crystal_size_min 0.1
_refine_diff_density_max 1.533
_refine_diff_density_min -1.095
_refine_diff_density_rms 0.097
_refine_ls_abs_structure_details
;
 Refined as an inversion twin.
;
_refine_ls_abs_structure_Flack 0.117(16)
_refine_ls_extinction_method none
_refine_ls_goodness_of_fit_ref 1.074
_refine_ls_hydrogen_treatment constr
_refine_ls_matrix_type full
_refine_ls_number_parameters 180
_refine_ls_number_reflns 4348
_refine_ls_number_restraints 162
_refine_ls_restrained_S_all 1.054
_refine_ls_R_factor_all 0.0344
_refine_ls_R_factor_gt 0.0303
_refine_ls_shift/su_max 0.000
_refine_ls_shift/su_mean 0.000
_refine_ls_structure_factor_coef Fsqd
_refine_ls_weighting_details 'w=1/[\s^2^(Fo^2^)+(0.0412P)^2^+1.0361P] where P=(Fo^2^+2Fc^2^)/3'
_refine_ls_weighting_scheme calc
_refine_ls_wR_factor_gt 0.0752
_refine_ls_wR_factor_ref 0.0800
_reflns_Friedel_coverage 0.992
_reflns_Friedel_fraction_full 0.996
_reflns_Friedel_fraction_max 0.990
_reflns_number_gt 4092
_reflns_number_total 4348
_reflns_threshold_expression 'I > 2\s(I)'
_cod_data_source_file c8dt01165f2.cif
_cod_data_source_block sad_CCDC2
_cod_depositor_comments 'Adding full bibliography for 7046778--7046783.cif.'
_cod_original_cell_volume 2232.0(8)
_cod_database_code 7046781
_shelx_space_group_comment
;
The symmetry employed for this shelxl refinement is uniquely defined
by the following loop, which should always be used as a source of
symmetry information in preference to the above space-group names.
They are only intended as comments.
;
_olex2_refinement_description
;
1. Fixed Uiso
 At 1.2 times of:
  All C(H) groups, All C(H,H) groups
 At 1.5 times of:
  All C(H,H,H) groups, All O(H,H) groups
2. Rigid bond restraints
 All non-hydrogen atoms
 with sigma for 1-2 distances of 0.01 and sigma for 1-3 distances of 0.01
3. Uiso/Uaniso restraints and constraints
All non-hydrogen atoms have similar U: within 1.7A with sigma of 0.04 and sigma
for terminal atoms of 0.08
4. Others
 Fixed Sof: O5(0.5) H5A(0.5) H5B(0.5) O6(0.08333) H6A(0.08333) H6B(0.08333)
 O7(0.08333) H7A(0.08333) H7B(0.08333)
5.a Riding coordinates:
 O5(H5A,H5B), O6(H6A,H6B), O7(H7A,H7B)
5.b Secondary CH2 refined with riding coordinates:
 C22(H22A,H22B), C23(H23A,H23B)
5.c Aromatic/amide H refined with riding coordinates:
 C7(H7), C3(H3), C5(H5)
5.d Idealised Me refined as rotating group:
 C31(H31A,H31B,H31C), C30(H30A,H30B,H30C), C32(H32A,H32B,H32C), C28(H28A,H28B,
 H28C)
;
_shelx_shelxl_version_number 2014/7
_olex2_submission_special_instructions 'No special instructions were received'

loop_
_space_group_symop_operation_xyz
'x, y, z'
'-y, x-y, z'
'-x+y, -x, z'
'y, x, z+1/2'
'x-y, -y, z+1/2'
'-x, -x+y, z+1/2'

loop_
_atom_site_label
_atom_site_type_symbol
_atom_site_fract_x
_atom_site_fract_y
_atom_site_fract_z
_atom_site_U_iso_or_equiv
_atom_site_adp_type
_atom_site_occupancy
_atom_site_site_symmetry_order
_atom_site_calc_flag
_atom_site_refinement_flags_posn
_atom_site_refinement_flags_adp
_atom_site_refinement_flags_occupancy
_atom_site_disorder_assembly
_atom_site_disorder_group
Er1 Er 0.3333 0.6667 0.25064(4) 0.02217(9) Uani 1 3 d S TU P . .
O4 O 0.3527(4) 1.1221(3) 0.4742(4) 0.0374(9) Uani 1 1 d . U . . .
N4 N 0.3333 0.6667 -0.0102(6) 0.0192(11) Uani 1 3 d S TU P . .
O1 O 0.2794(2) 0.7514(2) 0.3579(3) 0.0246(6) Uani 1 1 d . U . . .
N1 N 0.4065(3) 0.8366(3) 0.1550(3) 0.0219(7) Uani 1 1 d . U . . .
C2 C 0.3620(3) 0.9215(3) 0.3147(4) 0.0207(7) Uani 1 1 d . U . . .
C6 C 0.2399(3) 0.8516(3) 0.4863(4) 0.0203(7) Uani 1 1 d . U . . .
C22 C 0.4489(3) 0.8430(3) 0.0270(4) 0.0251(8) Uani 1 1 d . U . . .
H22A H 0.5029 0.8300 0.0327 0.030 Uiso 1 1 calc R . . . .
H22B H 0.4736 0.9083 -0.0081 0.030 Uiso 1 1 calc R . . . .
C7 C 0.4092(3) 0.9140(3) 0.1991(4) 0.0214(7) Uani 1 1 d . U . . .
H7 H 0.4452 0.9714 0.1521 0.026 Uiso 1 1 calc R . . . .
C23 C 0.3687(3) 0.7674(3) -0.0586(4) 0.0247(8) Uani 1 1 d . U . . .
H23A H 0.3143 0.7800 -0.0619 0.030 Uiso 1 1 calc R . . . .
H23B H 0.3939 0.7731 -0.1449 0.030 Uiso 1 1 calc R . . . .
C1 C 0.2941(3) 0.8381(3) 0.3864(4) 0.0183(7) Uani 1 1 d . U . . .
C29 C 0.1573(4) 0.7627(3) 0.5549(4) 0.0243(8) Uani 1 1 d . U . . .
C3 C 0.3782(3) 1.0145(3) 0.3461(4) 0.0238(8) Uani 1 1 d . U . . .
H3 H 0.4225 1.0686 0.2982 0.029 Uiso 1 1 calc R . . . .
C4 C 0.3293(3) 1.0277(3) 0.4471(5) 0.0248(9) Uani 1 1 d . U . . .
C31 C 0.1062(4) 0.7925(5) 0.6574(5) 0.0380(12) Uani 1 1 d . U . . .
H31A H 0.1540 0.8361 0.7181 0.057 Uiso 1 1 calc GR . . . .
H31B H 0.0573 0.7348 0.7009 0.057 Uiso 1 1 calc GR . . . .
H31C H 0.0754 0.8250 0.6168 0.057 Uiso 1 1 calc GR . . . .
C30 C 0.1979(5) 0.7045(5) 0.6235(6) 0.0434(13) Uani 1 1 d . U . . .
H30A H 0.2269 0.6814 0.5618 0.065 Uiso 1 1 calc GR . . . .
H30B H 0.1454 0.6495 0.6671 0.065 Uiso 1 1 calc GR . . . .
H30C H 0.2467 0.7462 0.6846 0.065 Uiso 1 1 calc GR . . . .
C5 C 0.2595(3) 0.9455(3) 0.5157(4) 0.0237(8) Uani 1 1 d . U . . .
H5 H 0.2256 0.9544 0.5826 0.028 Uiso 1 1 calc R . . . .
C32 C 0.0804(4) 0.6990(4) 0.4547(6) 0.0359(11) Uani 1 1 d . U . . .
H32A H 0.0583 0.7379 0.4101 0.054 Uiso 1 1 calc GR . . . .
H32B H 0.0256 0.6450 0.4965 0.054 Uiso 1 1 calc GR . . . .
H32C H 0.1091 0.6743 0.3946 0.054 Uiso 1 1 calc GR . . . .
C28 C 0.2990(5) 1.1358(4) 0.5745(7) 0.0432(13) Uani 1 1 d . U . . .
H28A H 0.2304 1.1023 0.5531 0.065 Uiso 1 1 calc GR . . . .
H28B H 0.3221 1.2047 0.5848 0.065 Uiso 1 1 calc GR . . . .
H28C H 0.3083 1.1098 0.6531 0.065 Uiso 1 1 calc GR . . . .
O5 O 0.060(2) 0.943(2) 0.3494(19) 0.146(10) Uani 0.5 1 d . U . A 1
H5A H -0.0020 0.9158 0.3431 0.220 Uiso 0.5 1 d R . . A 1
H5B H 0.0859 1.0019 0.3229 0.220 Uiso 0.5 1 d R . . A 1
O6 O 0.0000 1.0000 0.27(3) 0.20(7) Uani 0.25 3 d S TU P B 2
H6A H 0.0609 1.0251 0.2863 0.296 Uiso 0.0833 1 d R . . B 2
H6B H -0.0281 0.9397 0.2905 0.296 Uiso 0.0833 1 d R . . B 2
O7 O 0.0000 1.0000 0.479(9) 0.14(3) Uani 0.25 3 d S TU P C 2
H7A H -0.0336 0.9512 0.4303 0.208 Uiso 0.0833 1 d R . . C 2
H7B H 0.0441 1.0468 0.4359 0.208 Uiso 0.0833 1 d R . . C 2

loop_
_atom_site_aniso_label
_atom_site_aniso_U_11
_atom_site_aniso_U_22
_atom_site_aniso_U_33
_atom_site_aniso_U_23
_atom_site_aniso_U_13
_atom_site_aniso_U_12
Er1 0.01806(10) 0.01806(10) 0.03040(15) 0.000 0.000 0.00903(5)
O4 0.043(2) 0.0176(17) 0.051(2) -0.0063(16) 0.0089(18) 0.0147(16)
N4 0.0169(17) 0.0169(17) 0.024(3) 0.000 0.000 0.0084(8)
O1 0.0256(15) 0.0141(13) 0.0338(15) 0.0034(11) 0.0093(12) 0.0097(12)
N1 0.0181(16) 0.0179(15) 0.0257(16) 0.0004(13) 0.0032(13) 0.0061(13)
C2 0.0188(17) 0.0171(17) 0.0251(17) 0.0006(14) 0.0008(14) 0.0081(15)
C6 0.0158(16) 0.0177(17) 0.0240(17) -0.0020(14) -0.0026(14) 0.0058(14)
C22 0.0205(19) 0.0180(18) 0.032(2) 0.0037(15) 0.0077(16) 0.0058(15)
C7 0.0170(17) 0.0147(16) 0.0292(19) 0.0020(14) 0.0017(14) 0.0053(14)
C23 0.024(2) 0.0219(19) 0.0278(19) 0.0032(15) 0.0045(16) 0.0110(17)
C1 0.0169(17) 0.0135(16) 0.0242(17) -0.0001(13) -0.0010(14) 0.0073(14)
C29 0.0175(19) 0.023(2) 0.0259(19) 0.0007(16) 0.0036(15) 0.0051(16)
C3 0.023(2) 0.0162(18) 0.0295(19) 0.0002(15) 0.0006(15) 0.0078(16)
C4 0.025(2) 0.0172(18) 0.032(2) -0.0043(16) -0.0020(15) 0.0099(16)
C31 0.033(3) 0.037(3) 0.035(2) -0.001(2) 0.014(2) 0.011(2)
C30 0.052(3) 0.039(3) 0.043(3) 0.021(2) 0.012(3) 0.026(3)
C5 0.023(2) 0.021(2) 0.0281(19) -0.0027(16) -0.0001(15) 0.0119(17)
C32 0.020(2) 0.031(3) 0.044(3) -0.009(2) 0.0031(19) 0.0031(19)
C28 0.040(3) 0.029(3) 0.065(4) -0.007(2) 0.009(3) 0.022(2)
O5 0.19(2) 0.24(3) 0.108(13) -0.060(16) -0.054(14) 0.18(2)
O6 0.09(3) 0.09(3) 0.4(2) 0.000 0.000 0.046(13)
O7 0.17(4) 0.17(4) 0.08(6) 0.000 0.000 0.08(2)

loop_
_atom_type_symbol
_atom_type_description
_atom_type_scat_dispersion_real
_atom_type_scat_dispersion_imag
_atom_type_scat_source
C C 0.0033 0.0016 'International Tables Vol C Tables 4.2.6.8 and 6.1.1.4'
H H 0.0000 0.0000 'International Tables Vol C Tables 4.2.6.8 and 6.1.1.4'
Er Er -0.2586 4.9576 'International Tables Vol C Tables 4.2.6.8 and 6.1.1.4'
N N 0.0061 0.0033 'International Tables Vol C Tables 4.2.6.8 and 6.1.1.4'
O O 0.0106 0.0060 'International Tables Vol C Tables 4.2.6.8 and 6.1.1.4'

loop_
_geom_angle_atom_site_label_1
_geom_angle_atom_site_label_2
_geom_angle_atom_site_label_3
_geom_angle
_geom_angle_site_symmetry_1
_geom_angle_site_symmetry_3
O1 Er1 N4 120.46(9) 2_665 .
O1 Er1 N4 120.46(9) 3_565 .
O1 Er1 N4 120.46(9) . .
O1 Er1 O1 96.58(12) . 2_665
O1 Er1 O1 96.58(12) 2_665 3_565
O1 Er1 O1 96.58(12) . 3_565
O1 Er1 N1 87.36(13) . 2_665
O1 Er1 N1 167.21(13) . 3_565
O1 Er1 N1 70.82(12) 2_665 2_665
O1 Er1 N1 70.82(12) 3_565 3_565
O1 Er1 N1 70.82(12) . .
O1 Er1 N1 87.36(12) 2_665 3_565
O1 Er1 N1 167.21(12) 3_565 2_665
O1 Er1 N1 167.21(12) 2_665 .
O1 Er1 N1 87.35(12) 3_565 .
N1 Er1 N4 66.74(8) 2_665 .
N1 Er1 N4 66.74(8) . .
N1 Er1 N4 66.74(8) 3_565 .
N1 Er1 N1 105.43(10) 2_665 3_565
N1 Er1 N1 105.43(10) . 3_565
N1 Er1 N1 105.43(10) . 2_665
C4 O4 C28 117.2(5) . .
C23 N4 Er1 109.9(3) 3_565 .
C23 N4 Er1 109.9(3) 2_665 .
C23 N4 Er1 109.9(3) . .
C23 N4 C23 109.0(3) 2_665 .
C23 N4 C23 109.0(3) . 3_565
C23 N4 C23 109.0(3) 2_665 3_565
C1 O1 Er1 146.1(3) . .
C22 N1 Er1 112.4(3) . .
C7 N1 Er1 130.0(3) . .
C7 N1 C22 117.5(4) . .
C1 C2 C7 122.8(4) . .
C3 C2 C7 116.7(4) . .
C3 C2 C1 120.2(4) . .
C1 C6 C29 120.2(4) . .
C5 C6 C1 119.3(4) . .
C5 C6 C29 120.4(4) . .
N1 C22 H22A 110.1 . .
N1 C22 H22B 110.1 . .
N1 C22 C23 108.1(3) . .
H22A C22 H22B 108.4 . .
C23 C22 H22A 110.1 . .
C23 C22 H22B 110.1 . .
N1 C7 C2 126.9(4) . .
N1 C7 H7 116.6 . .
C2 C7 H7 116.6 . .
N4 C23 C22 110.9(4) . .
N4 C23 H23A 109.4 . .
N4 C23 H23B 109.4 . .
C22 C23 H23A 109.5 . .
C22 C23 H23B 109.5 . .
H23A C23 H23B 108.0 . .
O1 C1 C2 120.3(4) . .
O1 C1 C6 121.2(4) . .
C2 C1 C6 118.4(4) . .
C6 C29 C31 112.3(4) . .
C6 C29 C32 108.0(4) . .
C30 C29 C6 110.4(4) . .
C30 C29 C31 107.0(5) . .
C30 C29 C32 111.0(5) . .
C32 C29 C31 108.1(4) . .
C2 C3 H3 119.5 . .
C4 C3 C2 121.0(4) . .
C4 C3 H3 119.5 . .
O4 C4 C3 116.9(4) . .
O4 C4 C5 123.7(4) . .
C3 C4 C5 119.3(4) . .
C29 C31 H31A 109.5 . .
C29 C31 H31B 109.5 . .
C29 C31 H31C 109.5 . .
H31A C31 H31B 109.5 . .
H31A C31 H31C 109.5 . .
H31B C31 H31C 109.5 . .
C29 C30 H30A 109.5 . .
C29 C30 H30B 109.5 . .
C29 C30 H30C 109.5 . .
H30A C30 H30B 109.5 . .
H30A C30 H30C 109.5 . .
H30B C30 H30C 109.5 . .
C6 C5 C4 121.6(4) . .
C6 C5 H5 119.2 . .
C4 C5 H5 119.2 . .
C29 C32 H32A 109.5 . .
C29 C32 H32B 109.5 . .
C29 C32 H32C 109.5 . .
H32A C32 H32B 109.5 . .
H32A C32 H32C 109.5 . .
H32B C32 H32C 109.5 . .
O4 C28 H28A 109.5 . .
O4 C28 H28B 109.5 . .
O4 C28 H28C 109.5 . .
H28A C28 H28B 109.5 . .
H28A C28 H28C 109.5 . .
H28B C28 H28C 109.5 . .
H5A O5 H5B 109.3 . .
H6A O6 H6B 108.0 . .
H7A O7 H7B 109.2 . .

loop_
_geom_bond_atom_site_label_1
_geom_bond_atom_site_label_2
_geom_bond_distance
_geom_bond_site_symmetry_2
Er1 N4 2.721(7) .
Er1 O1 2.207(3) 3_565
Er1 O1 2.207(3) .
Er1 O1 2.207(3) 2_665
Er1 N1 2.525(4) 2_665
Er1 N1 2.525(4) 3_565
Er1 N1 2.525(4) .
O4 C4 1.368(6) .
O4 C28 1.428(7) .
N4 C23 1.479(5) 2_665
N4 C23 1.479(5) .
N4 C23 1.479(5) 3_565
O1 C1 1.298(5) .
N1 C22 1.473(6) .
N1 C7 1.282(5) .
C2 C7 1.450(6) .
C2 C1 1.421(6) .
C2 C3 1.393(6) .
C6 C1 1.428(6) .
C6 C29 1.529(6) .
C6 C5 1.382(6) .
C22 H22A 0.9700 .
C22 H22B 0.9700 .
C22 C23 1.517(7) .
C7 H7 0.9300 .
C23 H23A 0.9700 .
C23 H23B 0.9700 .
C29 C31 1.544(7) .
C29 C30 1.529(8) .
C29 C32 1.531(7) .
C3 H3 0.9300 .
C3 C4 1.379(7) .
C4 C5 1.403(7) .
C31 H31A 0.9600 .
C31 H31B 0.9600 .
C31 H31C 0.9600 .
C30 H30A 0.9600 .
C30 H30B 0.9600 .
C30 H30C 0.9600 .
C5 H5 0.9300 .
C32 H32A 0.9600 .
C32 H32B 0.9600 .
C32 H32C 0.9600 .
C28 H28A 0.9600 .
C28 H28B 0.9600 .
C28 H28C 0.9600 .
O5 H5A 0.8478 .
O5 H5B 0.8485 .
O6 H6A 0.8482 .
O6 H6B 0.8470 .
O7 H7A 0.8512 .
O7 H7B 0.8476 .

loop_
_geom_hbond_atom_site_label_D
_geom_hbond_atom_site_label_H
_geom_hbond_atom_site_label_A
_geom_hbond_distance_DH
_geom_hbond_distance_HA
_geom_hbond_distance_DA
_geom_hbond_angle_DHA
_geom_hbond_site_symmetry_A
C23 H23A O4 0.97 2.50 3.408(7) 155.2 5_674
O5 H5A O5 0.85 2.02 2.75(3) 144.0 3_465
O5 H5B O5 0.85 2.09 2.75(3) 134.7 2_675
